data_7022393
loop_
_publ_author_name
'Li, Qinghai'
'Zhou, Shuangliu'
'Wang, Shaowu'
'Zhu, Xiancui'
'Zhang, Lijun'
'Feng, Zhijun'
'Guo, Liping'
'Wang, Fenhua'
'Wei, Yun'

_publ_section_title
;
 Dehydrogenation of secondary amines: synthesis, and characterization of
 rare-earth metal complexes incorporating imino- or amido-functionalized
 pyrrolyl ligands.
;
_journal_issue 8
_journal_name_full 'Dalton transactions (Cambridge, England : 2003)'
_journal_page_first 2861
_journal_page_last 2869
_journal_paper_doi 10.1039/c2dt32513f
_journal_volume 42
_journal_year 2013
_chemical_formula_sum 'C24 H44 Dy N5 Si2'
_chemical_formula_weight 621.32
_chemical_name_systematic
;
?
;
_space_group_IT_number 2
_symmetry_cell_setting triclinic
_symmetry_space_group_name_Hall '-P 1'
_symmetry_space_group_name_H-M 'P -1'
_atom_sites_solution_hydrogens geom
_atom_sites_solution_primary direct
_atom_sites_solution_secondary difmap
_audit_creation_method SHELXL-97
_cell_angle_alpha 87.8880(10)
_cell_angle_beta 84.6720(10)
_cell_angle_gamma 86.2540(10)
_cell_formula_units_Z 2
_cell_length_a 9.2378(9)
_cell_length_b 9.3434(9)
_cell_length_c 19.929(2)
_cell_measurement_reflns_used 9921
_cell_measurement_temperature 293(2)
_cell_measurement_theta_max 27.53
_cell_measurement_theta_min 2.36
_cell_volume 1708.2(3)
_computing_cell_refinement 'Bruker SMART'
_computing_data_collection 'Bruker SMART'
_computing_data_reduction 'Bruker SAINT'
_computing_molecular_graphics SHELXTL
_computing_publication_material SHELXTL
_computing_structure_refinement 'SHELXL-97 (Sheldrick, 1997)'
_computing_structure_solution 'SHELXS-97 (Sheldrick, 1990)'
_diffrn_ambient_temperature 293(2)
_diffrn_measured_fraction_theta_full 0.981
_diffrn_measured_fraction_theta_max 0.981
_diffrn_measurement_device_type 'Bruker APEX II area detector'
_diffrn_radiation_monochromator graphite
_diffrn_radiation_source 'fine-focus sealed tube'
_diffrn_radiation_type MoK\a
_diffrn_radiation_wavelength 0.71073
_diffrn_reflns_av_R_equivalents 0.0187
_diffrn_reflns_av_sigmaI/netI 0.0278
_diffrn_reflns_limit_h_max 10
_diffrn_reflns_limit_h_min -11
_diffrn_reflns_limit_k_max 11
_diffrn_reflns_limit_k_min -10
_diffrn_reflns_limit_l_max 24
_diffrn_reflns_limit_l_min -24
_diffrn_reflns_number 13010
_diffrn_reflns_theta_full 26.00
_diffrn_reflns_theta_max 26.00
_diffrn_reflns_theta_min 2.05
_exptl_absorpt_coefficient_mu 2.274
_exptl_absorpt_correction_T_max 0.6719
_exptl_absorpt_correction_T_min 0.5391
_exptl_absorpt_correction_type multi-scan
_exptl_absorpt_process_details 'SADABS; Bruker, 2000'
_exptl_crystal_colour colourless
_exptl_crystal_density_diffrn 1.208
_exptl_crystal_density_method 'not measured'
_exptl_crystal_description block
_exptl_crystal_F_000 634
_exptl_crystal_size_max 0.31
_exptl_crystal_size_mid 0.23
_exptl_crystal_size_min 0.19
_refine_diff_density_max 0.919
_refine_diff_density_min -0.507
_refine_diff_density_rms 0.071
_refine_ls_extinction_method none
_refine_ls_goodness_of_fit_ref 0.955
_refine_ls_hydrogen_treatment constr
_refine_ls_matrix_type full
_refine_ls_number_parameters 496
_refine_ls_number_reflns 6605
_refine_ls_number_restraints 579
_refine_ls_restrained_S_all 0.932
_refine_ls_R_factor_all 0.0333
_refine_ls_R_factor_gt 0.0290
_refine_ls_shift/su_max 0.000
_refine_ls_shift/su_mean 0.000
_refine_ls_structure_factor_coef Fsqd
_refine_ls_weighting_details 'calc w=1/[\s^2^(Fo^2^)+(0.0576P)^2^+1.3981P] where P=(Fo^2^+2Fc^2^)/3'
_refine_ls_weighting_scheme calc
_refine_ls_wR_factor_gt 0.0851
_refine_ls_wR_factor_ref 0.0873
_reflns_number_gt 6010
_reflns_number_total 6605
_reflns_threshold_expression >2sigma(I)
_cod_data_source_file c2dt32513f.txt
_cod_data_source_block 3b
_cod_depositor_comments
;
The following automatic conversions were performed:

'_symmetry_cell_setting' value 'Triclinic' changed to 'triclinic'
according to /home/saulius/struct/CIF-dictionaries/cif_core.dic
dictionary named 'cif_core.dic' version 2.4.2 from 2011-04-26.

Automatic conversion script
Id: cif_fix_values 1891 2012-01-12 08:04:46Z andrius 
;
_cod_original_sg_symbol_H-M P-1
_cod_database_code 7022393

loop_
_symmetry_equiv_pos_as_xyz
'x, y, z'
'-x, -y, -z'

loop_
_atom_site_label
_atom_site_type_symbol
_atom_site_fract_x
_atom_site_fract_y
_atom_site_fract_z
_atom_site_U_iso_or_equiv
_atom_site_adp_type
_atom_site_occupancy
_atom_site_symmetry_multiplicity
_atom_site_calc_flag
_atom_site_refinement_flags
_atom_site_disorder_assembly
_atom_site_disorder_group
Dy1 Dy 0.529071(18) 0.163134(17) 0.197445(8) 0.04882(8) Uani 1 1 d . . .
Si1 Si 0.40302(19) 0.02568(17) 0.34944(7) 0.0812(4) Uani 1 1 d . A .
Si2 Si 0.6173(2) 0.2571(2) 0.35083(7) 0.0915(5) Uani 1 1 d . A .
N5 N 0.5140(4) 0.1472(4) 0.30975(17) 0.0639(8) Uani 1 1 d . A .
C19 C 0.3175(9) -0.0660(8) 0.2845(3) 0.132(3) Uani 1 1 d . . .
H19A H 0.2488 -0.0002 0.2643 0.198 Uiso 1 1 calc R A .
H19B H 0.2681 -0.1461 0.3048 0.198 Uiso 1 1 calc R . .
H19C H 0.3912 -0.0994 0.2505 0.198 Uiso 1 1 calc R . .
C20 C 0.2535(9) 0.1006(9) 0.4094(4) 0.132(3) Uani 1 1 d . . .
H20A H 0.2888 0.1754 0.4340 0.198 Uiso 1 1 calc R A .
H20B H 0.2200 0.0260 0.4402 0.198 Uiso 1 1 calc R . .
H20C H 0.1745 0.1392 0.3848 0.198 Uiso 1 1 calc R . .
C21 C 0.4942(11) -0.1245(9) 0.3962(4) 0.149(3) Uani 1 1 d . . .
H21A H 0.4861 -0.2126 0.3739 0.224 Uiso 1 1 calc R A .
H21B H 0.4485 -0.1314 0.4413 0.224 Uiso 1 1 calc R . .
H21C H 0.5952 -0.1072 0.3974 0.224 Uiso 1 1 calc R . .
C22 C 0.7148(9) 0.3731(9) 0.2859(3) 0.131(3) Uani 1 1 d . . .
H22A H 0.7811 0.3144 0.2570 0.196 Uiso 1 1 calc R A .
H22B H 0.7680 0.4400 0.3077 0.196 Uiso 1 1 calc R . .
H22C H 0.6454 0.4246 0.2595 0.196 Uiso 1 1 calc R . .
C23 C 0.5090(13) 0.3812(10) 0.4104(4) 0.172(4) Uani 1 1 d . . .
H23A H 0.4665 0.4605 0.3855 0.258 Uiso 1 1 calc R A .
H23B H 0.5717 0.4162 0.4411 0.258 Uiso 1 1 calc R . .
H23C H 0.4332 0.3306 0.4353 0.258 Uiso 1 1 calc R . .
C24 C 0.7573(11) 0.1585(11) 0.3992(5) 0.170(4) Uani 1 1 d . . .
H24A H 0.8466 0.2063 0.3926 0.255 Uiso 1 1 calc R A .
H24B H 0.7736 0.0622 0.3837 0.255 Uiso 1 1 calc R . .
H24C H 0.7238 0.1560 0.4463 0.255 Uiso 1 1 calc R . .
N1A N 0.3915(12) 0.0566(14) 0.1229(9) 0.061(2) Uani 0.717(3) 1 d PDU A 1
N2A N 0.6590(5) -0.0601(5) 0.1606(2) 0.0590(11) Uani 0.717(3) 1 d PDU A 1
N3A N 0.6834(9) 0.3001(12) 0.1245(7) 0.057(2) Uani 0.717(3) 1 d PDU A 1
N4A N 0.3978(5) 0.3914(5) 0.1700(2) 0.0586(11) Uani 0.717(3) 1 d PDU A 1
C1A C 0.2679(9) 0.0775(9) 0.0902(5) 0.0729(18) Uani 0.717(3) 1 d PDU A 1
H1A H 0.1995 0.1541 0.0978 0.087 Uiso 0.717(3) 1 calc PR A 1
C2A C 0.2560(8) -0.0282(8) 0.0446(4) 0.0702(16) Uani 0.717(3) 1 d PDU A 1
H2A H 0.1817 -0.0347 0.0166 0.084 Uiso 0.717(3) 1 calc PR A 1
C3A C 0.3765(8) -0.1219(8) 0.0490(4) 0.0663(16) Uani 0.717(3) 1 d PDU A 1
H3A H 0.3995 -0.2046 0.0246 0.080 Uiso 0.717(3) 1 calc PR A 1
C4A C 0.4571(9) -0.0686(10) 0.0970(5) 0.0611(16) Uani 0.717(3) 1 d PDU A 1
C5A C 0.5915(6) -0.1219(6) 0.1172(3) 0.0608(13) Uani 0.717(3) 1 d PDU A 1
H5A H 0.6341 -0.2059 0.0985 0.073 Uiso 0.717(3) 1 calc PR A 1
C6A C 0.7970(9) -0.1270(8) 0.1798(4) 0.0739(18) Uani 0.717(3) 1 d PDU A 1
C7A C 0.9079(10) -0.1533(13) 0.1200(6) 0.094(3) Uani 0.717(3) 1 d PDU A 1
H7A H 0.8767 -0.2270 0.0933 0.141 Uiso 0.717(3) 1 calc PR A 1
H7B H 1.0006 -0.1831 0.1356 0.141 Uiso 0.717(3) 1 calc PR A 1
H7C H 0.9165 -0.0664 0.0930 0.141 Uiso 0.717(3) 1 calc PR A 1
C8A C 0.7722(10) -0.2672(8) 0.2193(5) 0.099(2) Uani 0.717(3) 1 d PDU A 1
H8A H 0.8624 -0.3055 0.2351 0.149 Uiso 0.717(3) 1 calc PR A 1
H8B H 0.7367 -0.3348 0.1907 0.149 Uiso 0.717(3) 1 calc PR A 1
H8C H 0.7019 -0.2498 0.2572 0.149 Uiso 0.717(3) 1 calc PR A 1
C9A C 0.8574(9) -0.0263(9) 0.2267(5) 0.098(2) Uani 0.717(3) 1 d PDU A 1
H9A H 0.9494 -0.0663 0.2397 0.147 Uiso 0.717(3) 1 calc PR A 1
H9B H 0.7905 -0.0137 0.2662 0.147 Uiso 0.717(3) 1 calc PR A 1
H9C H 0.8705 0.0649 0.2039 0.147 Uiso 0.717(3) 1 calc PR A 1
C10A C 0.8133(11) 0.2823(11) 0.0864(6) 0.0676(19) Uani 0.717(3) 1 d PDU A 1
H10A H 0.8806 0.2049 0.0908 0.081 Uiso 0.717(3) 1 calc PR A 1
C11A C 0.8309(10) 0.3950(9) 0.0406(5) 0.0717(18) Uani 0.717(3) 1 d PDU A 1
H11A H 0.9132 0.4110 0.0113 0.086 Uiso 0.717(3) 1 calc PR A 1
C12A C 0.7032(7) 0.4793(8) 0.0465(4) 0.0688(16) Uani 0.717(3) 1 d PDU A 1
H12A H 0.6825 0.5629 0.0215 0.083 Uiso 0.717(3) 1 calc PR A 1
C14A C 0.4700(7) 0.4622(6) 0.1230(3) 0.0635(14) Uani 0.717(3) 1 d PDU A 1
H14A H 0.4268 0.5469 0.1059 0.076 Uiso 0.717(3) 1 calc PR A 1
C13A C 0.6107(7) 0.4176(7) 0.0964(5) 0.0629(16) Uani 0.717(3) 1 d PDU A 1
C15A C 0.2489(12) 0.4511(9) 0.1970(4) 0.0827(19) Uani 0.717(3) 1 d PDU A 1
C16A C 0.1857(9) 0.3359(9) 0.2429(5) 0.099(2) Uani 0.717(3) 1 d PDU A 1
H16A H 0.0820 0.3541 0.2502 0.148 Uiso 0.717(3) 1 calc PR A 1
H16B H 0.2274 0.3354 0.2853 0.148 Uiso 0.717(3) 1 calc PR A 1
H16C H 0.2072 0.2443 0.2227 0.148 Uiso 0.717(3) 1 calc PR A 1
C17A C 0.1582(13) 0.4935(12) 0.1397(5) 0.111(3) Uani 0.717(3) 1 d PDU A 1
H17A H 0.1193 0.5907 0.1448 0.167 Uiso 0.717(3) 1 calc PR A 1
H17B H 0.0796 0.4310 0.1402 0.167 Uiso 0.717(3) 1 calc PR A 1
H17C H 0.2178 0.4859 0.0978 0.167 Uiso 0.717(3) 1 calc PR A 1
C18A C 0.2668(12) 0.5799(10) 0.2375(5) 0.116(3) Uani 0.717(3) 1 d PDU A 1
H18A H 0.1734 0.6152 0.2575 0.174 Uiso 0.717(3) 1 calc PR A 1
H18B H 0.3091 0.6535 0.2085 0.174 Uiso 0.717(3) 1 calc PR A 1
H18C H 0.3295 0.5535 0.2723 0.174 Uiso 0.717(3) 1 calc PR A 1
N1B N 0.649(3) 0.311(3) 0.117(2) 0.056(4) Uani 0.283(3) 1 d PDU A 2
N2B N 0.7695(12) 0.0516(11) 0.1592(6) 0.054(2) Uani 0.283(3) 1 d PDU A 2
N3B N 0.424(4) 0.040(4) 0.119(2) 0.066(5) Uani 0.283(3) 1 d PDU A 2
N4B N 0.3047(13) 0.2956(13) 0.1737(6) 0.063(3) Uani 0.283(3) 1 d PDU A 2
C1B C 0.643(2) 0.448(2) 0.0903(14) 0.066(3) Uani 0.283(3) 1 d PDU A 2
H1B H 0.5680 0.5164 0.1019 0.079 Uiso 0.283(3) 1 calc PR A 2
C2B C 0.761(2) 0.475(2) 0.0445(12) 0.067(3) Uani 0.283(3) 1 d PDU A 2
H2B H 0.7729 0.5565 0.0166 0.081 Uiso 0.283(3) 1 calc PR A 2
C3B C 0.857(3) 0.356(2) 0.0488(14) 0.067(3) Uani 0.283(3) 1 d PDU A 2
H3B H 0.9460 0.3384 0.0236 0.080 Uiso 0.283(3) 1 calc PR A 2
C4B C 0.792(3) 0.269(2) 0.0990(18) 0.065(3) Uani 0.283(3) 1 d PDU A 2
C5B C 0.8459(15) 0.1310(15) 0.1172(7) 0.065(3) Uani 0.283(3) 1 d PDU A 2
H5B H 0.9372 0.0963 0.0989 0.078 Uiso 0.283(3) 1 calc PR A 2
C6B C 0.8375(16) -0.103(3) 0.1788(9) 0.077(3) Uani 0.283(3) 1 d PDU A 2
C7B C 0.8796(17) -0.189(3) 0.1159(13) 0.081(5) Uani 0.283(3) 1 d PDU A 2
H7D H 0.9097 -0.2858 0.1288 0.121 Uiso 0.283(3) 1 calc PR A 2
H7E H 0.9584 -0.1461 0.0894 0.121 Uiso 0.283(3) 1 calc PR A 2
H7F H 0.7974 -0.1900 0.0899 0.121 Uiso 0.283(3) 1 calc PR A 2
C8B C 0.9663(18) -0.076(2) 0.2180(9) 0.096(4) Uani 0.283(3) 1 d PRDU A 2
H8D H 1.0067 -0.1683 0.2359 0.144 Uiso 0.283(3) 1 d PR A 2
H8E H 0.9334 -0.0165 0.2553 0.144 Uiso 0.283(3) 1 d PR A 2
H8F H 1.0369 -0.0301 0.1908 0.144 Uiso 0.283(3) 1 d PR A 2
C9B C 0.721(2) -0.167(2) 0.2277(12) 0.094(4) Uani 0.283(3) 1 d PDU A 2
H9D H 0.7213 -0.2682 0.2212 0.140 Uiso 0.283(3) 1 calc PR A 2
H9E H 0.6274 -0.1224 0.2195 0.140 Uiso 0.283(3) 1 calc PR A 2
H9F H 0.7409 -0.1503 0.2731 0.140 Uiso 0.283(3) 1 calc PR A 2
C10B C 0.442(3) -0.085(2) 0.0843(14) 0.062(3) Uani 0.283(3) 1 d PDU A 2
H10B H 0.5176 -0.1552 0.0886 0.075 Uiso 0.283(3) 1 calc PR A 2
C11B C 0.333(2) -0.093(2) 0.0426(12) 0.066(2) Uani 0.283(3) 1 d PDU A 2
H11B H 0.3203 -0.1670 0.0141 0.080 Uiso 0.283(3) 1 calc PR A 2
C12B C 0.2447(19) 0.0307(18) 0.0514(11) 0.069(3) Uani 0.283(3) 1 d PDU A 2
H12B H 0.1632 0.0570 0.0286 0.083 Uiso 0.283(3) 1 calc PR A 2
C13B C 0.298(2) 0.109(2) 0.0997(13) 0.071(3) Uani 0.283(3) 1 d PDU A 2
C14B C 0.2433(15) 0.2384(15) 0.1269(7) 0.069(3) Uani 0.283(3) 1 d PDU A 2
H14B H 0.1605 0.2846 0.1110 0.083 Uiso 0.283(3) 1 calc PR A 2
C15B C 0.241(3) 0.432(3) 0.2020(11) 0.091(3) Uani 0.283(3) 1 d PDU A 2
C16B C 0.338(2) 0.489(2) 0.2498(12) 0.098(4) Uani 0.283(3) 1 d PDU A 2
H16D H 0.2817 0.5159 0.2907 0.147 Uiso 0.283(3) 1 calc PR A 2
H16E H 0.3842 0.5710 0.2293 0.147 Uiso 0.283(3) 1 calc PR A 2
H16F H 0.4118 0.4156 0.2598 0.147 Uiso 0.283(3) 1 calc PR A 2
C17B C 0.198(3) 0.554(3) 0.1556(15) 0.104(5) Uani 0.283(3) 1 d PDU A 2
H17D H 0.2403 0.5363 0.1107 0.156 Uiso 0.283(3) 1 calc PR A 2
H17E H 0.2320 0.6417 0.1705 0.156 Uiso 0.283(3) 1 calc PR A 2
H17F H 0.0937 0.5635 0.1559 0.156 Uiso 0.283(3) 1 calc PR A 2
C18B C 0.109(3) 0.398(3) 0.2483(14) 0.109(5) Uani 0.283(3) 1 d PDU A 2
H18D H 0.1116 0.4442 0.2903 0.163 Uiso 0.283(3) 1 calc PR A 2
H18E H 0.1090 0.2958 0.2563 0.163 Uiso 0.283(3) 1 calc PR A 2
H18F H 0.0226 0.4311 0.2277 0.163 Uiso 0.283(3) 1 calc PR A 2

loop_
_atom_site_aniso_label
_atom_site_aniso_U_11
_atom_site_aniso_U_22
_atom_site_aniso_U_33
_atom_site_aniso_U_23
_atom_site_aniso_U_13
_atom_site_aniso_U_12
Dy1 0.05069(11) 0.04561(11) 0.05063(11) -0.00203(7) -0.00712(7) -0.00261(7)
Si1 0.0999(10) 0.0836(9) 0.0583(7) 0.0079(6) 0.0034(7) -0.0133(8)
Si2 0.1192(13) 0.1016(11) 0.0595(8) -0.0090(7) -0.0232(8) -0.0263(10)
N5 0.073(2) 0.063(2) 0.0563(19) 0.0016(15) -0.0110(16) -0.0027(17)
C19 0.173(7) 0.142(6) 0.089(4) 0.004(4) 0.001(4) -0.098(6)
C20 0.138(6) 0.147(7) 0.102(5) 0.000(4) 0.039(5) -0.006(5)
C21 0.195(9) 0.125(6) 0.119(6) 0.049(5) 0.005(6) -0.007(6)
C22 0.160(7) 0.147(6) 0.098(5) -0.005(4) -0.025(4) -0.096(6)
C23 0.264(13) 0.138(7) 0.115(6) -0.068(6) 0.004(7) -0.019(8)
C24 0.183(9) 0.193(10) 0.155(8) 0.011(7) -0.118(7) -0.038(7)
N1A 0.054(5) 0.068(4) 0.061(4) -0.013(3) -0.004(5) -0.004(3)
N2A 0.057(3) 0.050(2) 0.068(3) 0.003(2) -0.002(2) -0.0010(19)
N3A 0.053(5) 0.065(3) 0.057(4) 0.008(2) -0.014(4) -0.016(3)
N4A 0.066(3) 0.049(2) 0.059(3) -0.004(2) -0.008(2) 0.008(2)
C1A 0.064(4) 0.087(4) 0.070(4) -0.020(3) -0.012(3) -0.006(3)
C2A 0.069(3) 0.081(4) 0.065(3) -0.016(3) -0.013(3) -0.020(3)
C3A 0.074(4) 0.068(3) 0.060(3) -0.011(3) -0.008(3) -0.017(3)
C4A 0.064(3) 0.065(3) 0.057(4) -0.008(3) -0.005(2) -0.019(3)
C5A 0.068(3) 0.052(3) 0.062(3) -0.008(2) 0.003(2) -0.002(2)
C6A 0.060(4) 0.064(4) 0.093(4) 0.010(3) -0.002(3) 0.014(3)
C7A 0.071(5) 0.087(8) 0.116(5) 0.009(4) 0.008(4) 0.018(5)
C8A 0.095(5) 0.079(4) 0.117(6) 0.031(4) -0.006(4) 0.019(4)
C9A 0.070(4) 0.105(5) 0.121(6) -0.001(4) -0.034(4) 0.015(4)
C10A 0.063(4) 0.073(3) 0.068(5) -0.003(3) -0.006(3) -0.011(3)
C11A 0.073(4) 0.072(4) 0.071(3) 0.002(3) 0.002(3) -0.024(3)
C12A 0.080(4) 0.060(3) 0.067(3) 0.002(2) -0.002(4) -0.018(3)
C14A 0.081(3) 0.045(3) 0.063(3) -0.001(2) -0.008(3) 0.006(2)
C13A 0.075(4) 0.053(4) 0.062(3) -0.004(3) -0.006(3) -0.014(3)
C15A 0.077(4) 0.077(4) 0.089(4) -0.007(3) -0.003(3) 0.032(3)
C16A 0.072(4) 0.101(5) 0.114(6) 0.003(4) 0.014(4) 0.027(4)
C17A 0.105(7) 0.111(7) 0.113(6) -0.011(5) -0.025(4) 0.052(5)
C18A 0.123(6) 0.092(5) 0.127(6) -0.039(5) 0.007(5) 0.032(5)
N1B 0.046(9) 0.071(8) 0.056(8) -0.004(6) -0.018(8) -0.022(6)
N2B 0.048(5) 0.049(5) 0.064(6) 0.005(4) -0.005(4) 0.002(4)
N3B 0.065(11) 0.075(8) 0.059(7) -0.017(7) -0.003(10) -0.011(7)
N4B 0.062(6) 0.059(6) 0.065(6) 0.003(5) 0.001(5) 0.010(5)
C1B 0.075(5) 0.055(5) 0.066(5) -0.001(5) 0.000(5) -0.004(5)
C2B 0.070(6) 0.062(5) 0.070(5) -0.001(4) 0.001(5) -0.018(5)
C3B 0.065(5) 0.069(5) 0.068(5) -0.001(5) 0.000(5) -0.016(4)
C4B 0.064(5) 0.069(5) 0.064(6) 0.000(4) -0.002(5) -0.019(5)
C5B 0.056(6) 0.074(5) 0.064(6) -0.011(5) -0.003(5) -0.001(5)
C6B 0.061(6) 0.071(6) 0.095(6) 0.007(5) -0.013(5) 0.021(6)
C7B 0.070(9) 0.062(10) 0.110(8) -0.008(7) -0.007(7) 0.002(8)
C8B 0.081(8) 0.099(10) 0.109(10) -0.002(8) -0.031(8) 0.019(8)
C9B 0.083(8) 0.074(8) 0.118(9) 0.014(8) 0.001(7) 0.016(7)
C10B 0.066(5) 0.063(5) 0.060(5) -0.012(4) -0.005(4) -0.013(4)
C11B 0.065(5) 0.075(5) 0.062(4) -0.010(4) -0.009(4) -0.019(4)
C12B 0.063(5) 0.083(6) 0.065(5) -0.012(5) -0.012(4) -0.019(5)
C13B 0.062(6) 0.087(6) 0.067(6) -0.018(5) -0.011(5) -0.020(6)
C14B 0.052(6) 0.089(6) 0.067(6) -0.008(5) -0.010(5) -0.003(5)
C15B 0.085(6) 0.084(6) 0.099(6) -0.008(5) -0.006(5) 0.036(6)
C16B 0.100(8) 0.065(8) 0.128(9) -0.007(8) -0.013(7) 0.016(7)
C17B 0.100(10) 0.087(10) 0.122(10) -0.001(8) -0.014(8) 0.025(9)
C18B 0.090(8) 0.105(10) 0.125(10) -0.013(8) 0.008(8) 0.021(8)

loop_
_atom_type_symbol
_atom_type_description
_atom_type_scat_dispersion_real
_atom_type_scat_dispersion_imag
_atom_type_scat_source
C C 0.0033 0.0016 'International Tables Vol C Tables 4.2.6.8 and 6.1.1.4'
H H 0.0000 0.0000 'International Tables Vol C Tables 4.2.6.8 and 6.1.1.4'
N N 0.0061 0.0033 'International Tables Vol C Tables 4.2.6.8 and 6.1.1.4'
Si Si 0.0817 0.0704 'International Tables Vol C Tables 4.2.6.8 and 6.1.1.4'
Dy Dy -0.1892 4.4098 'International Tables Vol C Tables 4.2.6.8 and 6.1.1.4'

loop_
_geom_angle_atom_site_label_1
_geom_angle_atom_site_label_2
_geom_angle_atom_site_label_3
_geom_angle
N5 Dy1 N3B 132.3(16)
N5 Dy1 N1B 134.0(11)
N3B Dy1 N1B 93.7(19)
N5 Dy1 N1A 129.3(5)
N3B Dy1 N1A 8.3(8)
N1B Dy1 N1A 96.0(11)
N5 Dy1 N3A 128.3(4)
N3B Dy1 N3A 99.1(16)
N1B Dy1 N3A 9.0(9)
N1A Dy1 N3A 102.3(7)
N5 Dy1 N4B 103.6(3)
N3B Dy1 N4B 72.2(5)
N1B Dy1 N4B 87.7(6)
N1A Dy1 N4B 64.5(3)
N3A Dy1 N4B 96.2(4)
N5 Dy1 N2A 104.92(15)
N3B Dy1 N2A 63.8(4)
N1B Dy1 N2A 95.8(8)
N1A Dy1 N2A 71.6(2)
N3A Dy1 N2A 91.7(3)
N4B Dy1 N2A 136.1(3)
N5 Dy1 N4A 105.37(14)
N3B Dy1 N4A 93.4(7)
N1B Dy1 N4A 64.2(6)
N1A Dy1 N4A 87.3(3)
N3A Dy1 N4A 71.3(2)
N4B Dy1 N4A 30.4(3)
N2A Dy1 N4A 149.62(16)
N5 Dy1 N2B 105.7(3)
N3B Dy1 N2B 90.2(8)
N1B Dy1 N2B 69.6(6)
N1A Dy1 N2B 98.5(4)
N3A Dy1 N2B 62.6(3)
N4B Dy1 N2B 150.6(4)
N2A Dy1 N2B 35.8(3)
N4A Dy1 N2B 133.8(3)
N5 Dy1 Si1 26.41(10)
N3B Dy1 Si1 105.9(16)
N1B Dy1 Si1 160.3(11)
N1A Dy1 Si1 103.2(5)
N3A Dy1 Si1 154.5(4)
N4B Dy1 Si1 96.3(3)
N2A Dy1 Si1 94.63(12)
N4A Dy1 Si1 111.68(11)
N2B Dy1 Si1 111.4(2)
N5 Dy1 Si2 26.66(10)
N3B Dy1 Si2 158.9(15)
N1B Dy1 Si2 107.3(10)
N1A Dy1 Si2 155.6(5)
N3A Dy1 Si2 101.7(4)
N4B Dy1 Si2 108.4(3)
N2A Dy1 Si2 112.07(12)
N4A Dy1 Si2 96.26(11)
N2B Dy1 Si2 96.4(3)
Si1 Dy1 Si2 53.07(4)
N5 Si1 C19 108.0(2)
N5 Si1 C21 116.1(3)
C19 Si1 C21 103.1(4)
N5 Si1 C20 115.8(3)
C19 Si1 C20 107.1(4)
C21 Si1 C20 105.7(4)
N5 Si1 Dy1 35.61(12)
C19 Si1 Dy1 72.36(19)
C21 Si1 Dy1 125.2(3)
C20 Si1 Dy1 128.3(3)
N5 Si2 C24 113.9(3)
N5 Si2 C22 107.7(2)
C24 Si2 C22 107.4(4)
N5 Si2 C23 114.3(4)
C24 Si2 C23 106.8(5)
C22 Si2 C23 106.3(4)
N5 Si2 Dy1 35.48(12)
C24 Si2 Dy1 124.6(3)
C22 Si2 Dy1 72.29(19)
C23 Si2 Dy1 127.0(3)
Si1 N5 Si2 124.2(2)
Si1 N5 Dy1 117.98(19)
Si2 N5 Dy1 117.86(19)
C1A N1A C4A 103.7(6)
C1A N1A Dy1 142.6(6)
C4A N1A Dy1 113.5(5)
C5A N2A C6A 118.7(5)
C5A N2A Dy1 111.7(4)
C6A N2A Dy1 129.7(4)
C10A N3A C13A 105.8(8)
C10A N3A Dy1 138.6(6)
C13A N3A Dy1 112.5(5)
C14A N4A C15A 119.0(5)
C14A N4A Dy1 111.2(4)
C15A N4A Dy1 129.7(4)
N1A C1A C2A 112.3(6)
C3A C2A C1A 106.1(6)
C2A C3A C4A 106.5(6)
N1A C4A C3A 111.3(6)
N1A C4A C5A 120.2(6)
C3A C4A C5A 128.4(7)
N2A C5A C4A 123.0(5)
N2A C6A C7A 112.8(7)
N2A C6A C9A 107.3(6)
C7A C6A C9A 108.9(8)
N2A C6A C8A 110.4(6)
C7A C6A C8A 109.9(8)
C9A C6A C8A 107.3(7)
N3A C10A C11A 110.5(7)
C12A C11A C10A 106.5(7)
C11A C12A C13A 107.8(5)
N4A C14A C13A 122.9(5)
N3A C13A C12A 108.9(5)
N3A C13A C14A 120.2(7)
C12A C13A C14A 130.7(6)
C16A C15A C18A 109.0(8)
C16A C15A C17A 113.3(9)
C18A C15A C17A 109.8(8)
C16A C15A N4A 106.0(7)
C18A C15A N4A 108.6(7)
C17A C15A N4A 110.1(8)
C4B N1B C1B 100.7(18)
C4B N1B Dy1 115.2(15)
C1B N1B Dy1 141(2)
C5B N2B C6B 117.9(11)
C5B N2B Dy1 113.9(9)
C6B N2B Dy1 128.2(8)
C13B N3B C10B 106.2(10)
C13B N3B Dy1 112.6(9)
C10B N3B Dy1 141.1(11)
C14B N4B C15B 119.4(13)
C14B N4B Dy1 111.8(9)
C15B N4B Dy1 128.6(11)
N1B C1B C2B 112.9(19)
C1B C2B C3B 105.6(18)
C2B C3B C4B 104.8(18)
N1B C4B C3B 113(2)
N1B C4B C5B 120(2)
C3B C4B C5B 125(2)
N2B C5B C4B 120.3(15)
C9B C6B C7B 114(2)
C9B C6B C8B 108.0(16)
C7B C6B C8B 113.5(7)
C9B C6B N2B 104.4(13)
C7B C6B N2B 110.5(18)
C8B C6B N2B 105.1(14)
N3B C10B C11B 110.1(11)
C12B C11B C10B 106.4(10)
C13B C12B C11B 108.2(7)
N3B C13B C12B 109.0(7)
N3B C13B C14B 121.8(11)
C12B C13B C14B 129.2(12)
N4B C14B C13B 121.4(12)
N4B C15B C17B 120(2)
N4B C15B C16B 110.7(19)
C17B C15B C16B 107(2)
N4B C15B C18B 107.2(18)
C17B C15B C18B 108(2)
C16B C15B C18B 102(2)

loop_
_geom_bond_atom_site_label_1
_geom_bond_atom_site_label_2
_geom_bond_distance
Dy1 N5 2.230(3)
Dy1 N3B 2.301(17)
Dy1 N1B 2.33(2)
Dy1 N1A 2.332(7)
Dy1 N3A 2.345(9)
Dy1 N4B 2.419(12)
Dy1 N2A 2.439(4)
Dy1 N4A 2.453(4)
Dy1 N2B 2.458(11)
Dy1 Si1 3.3815(13)
Dy1 Si2 3.3961(14)
Si1 N5 1.703(4)
Si1 C19 1.842(7)
Si1 C21 1.855(7)
Si1 C20 1.858(7)
Si2 N5 1.724(4)
Si2 C24 1.861(8)
Si2 C22 1.862(7)
Si2 C23 1.866(8)
N1A C1A 1.366(6)
N1A C4A 1.377(6)
N2A C5A 1.286(6)
N2A C6A 1.460(10)
N3A C10A 1.363(7)
N3A C13A 1.378(6)
N4A C14A 1.287(6)
N4A C15A 1.510(12)
C1A C2A 1.382(7)
C2A C3A 1.378(7)
C3A C4A 1.391(7)
C4A C5A 1.396(8)
C6A C7A 1.515(7)
C6A C9A 1.516(7)
C6A C8A 1.523(7)
C10A C11A 1.376(7)
C11A C12A 1.374(7)
C12A C13A 1.384(7)
C14A C13A 1.401(7)
C15A C16A 1.499(7)
C15A C18A 1.501(7)
C15A C17A 1.503(7)
N1B C4B 1.368(8)
N1B C1B 1.371(8)
N2B C5B 1.289(9)
N2B C6B 1.59(3)
N3B C13B 1.370(8)
N3B C10B 1.371(8)
N4B C14B 1.285(9)
N4B C15B 1.48(3)
C1B C2B 1.383(9)
C2B C3B 1.384(9)
C3B C4B 1.385(9)
C4B C5B 1.398(10)
C6B C9B 1.519(8)
C6B C7B 1.520(8)
C6B C8B 1.522(8)
C10B C11B 1.376(9)
C11B C12B 1.375(9)
C12B C13B 1.374(9)
C13B C14B 1.391(10)
C15B C17B 1.499(9)
C15B C16B 1.501(9)
C15B C18B 1.502(9)

loop_
_platon_squeeze_void_nr
_platon_squeeze_void_average_x
_platon_squeeze_void_average_y
_platon_squeeze_void_average_z
_platon_squeeze_void_volume
_platon_squeeze_void_count_electrons
_platon_squeeze_void_content
1 0.000 0.496 0.500 268 45 ' '
